data_4519363
loop_
_publ_author_name
'D'souza, Luann R.'
'Harmalkar, Nikita N.'
'Harmalkar, Sarvesh S.'
'Tayade, Sakharam B.'
'Dhuri, Sunder N.'

_publ_section_title
;
 Construction of Pyrazine-Appended 1D and 3D Cobalt(II) Succinate
 Coordination Polymers: Influence of Solvent on Architectures and
 Applications in Gas Adsorption and NAC Detection.
;
_journal_issue 7
_journal_name_full 'ACS omega'
_journal_page_first 5698
_journal_page_last 5712
_journal_paper_doi 10.1021/acsomega.1c05216
_journal_volume 7
_journal_year 2022
_chemical_formula_sum 'C4 H12 Co O8'
_chemical_formula_weight 247.07
_space_group_crystal_system monoclinic
_space_group_IT_number 14
_space_group_name_Hall '-P 2ybc'
_space_group_name_H-M_alt 'P 1 21/c 1'
_atom_sites_solution_hydrogens mixed
_audit_creation_method SHELXL-2017/1
_cell_angle_alpha 90
_cell_angle_beta 99.7410(10)
_cell_angle_gamma 90
_cell_formula_units_Z 4
_cell_length_a 7.4075(3)
_cell_length_b 14.8143(6)
_cell_length_c 7.7787(3)
_cell_measurement_reflns_used 6370
_cell_measurement_temperature 296(2)
_cell_measurement_theta_max 28.24
_cell_measurement_theta_min 2.75
_cell_volume 841.30(6)
_computing_structure_refinement 'SHELXL-2017/1 (Sheldrick, 2017)'
_computing_structure_solution 'SHELXT 2014/5 (Sheldrick, 2014)'
_diffrn_ambient_temperature 296(2)
_diffrn_measured_fraction_theta_full 0.997
_diffrn_measured_fraction_theta_max 0.998
_diffrn_measurement_device_type 'Bruker D8 Quest Eco'
_diffrn_measurement_method '\f and \w scans'
_diffrn_radiation_type MoK\a
_diffrn_radiation_wavelength 0.71073
_diffrn_reflns_av_R_equivalents 0.0327
_diffrn_reflns_av_unetI/netI 0.0212
_diffrn_reflns_Laue_measured_fraction_full 0.997
_diffrn_reflns_Laue_measured_fraction_max 0.998
_diffrn_reflns_limit_h_max 9
_diffrn_reflns_limit_h_min -9
_diffrn_reflns_limit_k_max 19
_diffrn_reflns_limit_k_min -19
_diffrn_reflns_limit_l_max 10
_diffrn_reflns_limit_l_min -10
_diffrn_reflns_number 12443
_diffrn_reflns_point_group_measured_fraction_full 0.997
_diffrn_reflns_point_group_measured_fraction_max 0.998
_diffrn_reflns_theta_full 25.242
_diffrn_reflns_theta_max 28.272
_diffrn_reflns_theta_min 2.750
_exptl_absorpt_coefficient_mu 2.056
_exptl_absorpt_correction_type none
_exptl_crystal_colour pink
_exptl_crystal_density_diffrn 1.951
_exptl_crystal_description block
_exptl_crystal_F_000 508
_exptl_crystal_size_max 0.35
_exptl_crystal_size_mid 0.30
_exptl_crystal_size_min 0.30
_refine_diff_density_max 0.366
_refine_diff_density_min -0.315
_refine_diff_density_rms 0.062
_refine_ls_extinction_method none
_refine_ls_goodness_of_fit_ref 1.060
_refine_ls_hydrogen_treatment mixed
_refine_ls_matrix_type full
_refine_ls_number_parameters 142
_refine_ls_number_reflns 2080
_refine_ls_number_restraints 0
_refine_ls_restrained_S_all 1.060
_refine_ls_R_factor_all 0.0283
_refine_ls_R_factor_gt 0.0225
_refine_ls_shift/su_max 0.001
_refine_ls_shift/su_mean 0.000
_refine_ls_structure_factor_coef Fsqd
_refine_ls_weighting_details 'w=1/[\s^2^(Fo^2^)+(0.0263P)^2^+0.4804P] where P=(Fo^2^+2Fc^2^)/3'
_refine_ls_weighting_scheme calc
_refine_ls_wR_factor_gt 0.0557
_refine_ls_wR_factor_ref 0.0596
_reflns_Friedel_coverage 0.000
_reflns_number_gt 1849
_reflns_number_total 2085
_reflns_threshold_expression 'I > 2\s(I)'
_cod_data_source_file ao1c05216_si_007.cif
_cod_data_source_block 06
_cod_original_sg_symbol_H-M 'P 21/c'
_cod_database_code 4519363
_shelx_shelxl_version_number 2017/1
_shelx_space_group_comment
;
The symmetry employed for this shelxl refinement is uniquely defined
by the following loop, which should always be used as a source of
symmetry information in preference to the above space-group names.
They are only intended as comments.
;

loop_
_space_group_symop_operation_xyz
'x, y, z'
'-x, y+1/2, -z+1/2'
'-x, -y, -z'
'x, -y-1/2, z-1/2'

loop_
_atom_site_label
_atom_site_type_symbol
_atom_site_fract_x
_atom_site_fract_y
_atom_site_fract_z
_atom_site_U_iso_or_equiv
_atom_site_adp_type
_atom_site_occupancy
_atom_site_site_symmetry_order
_atom_site_calc_flag
_atom_site_refinement_flags_posn
_atom_site_refinement_flags_adp
_atom_site_refinement_flags_occupancy
_atom_site_disorder_assembly
_atom_site_disorder_group
Co1 Co 0.57062(3) 0.35544(2) 0.81230(3) 0.01620(8) Uani 1 1 d . . . . .
C1 C -0.0661(2) 0.38268(11) 0.0536(2) 0.0176(3) Uani 1 1 d . . . . .
O1 O 0.6340(2) 0.21691(9) 0.82050(18) 0.0259(3) Uani 1 1 d . . . . .
H1 H 0.677(3) 0.2046(6) 0.909(3) 0.039 Uiso 1 1 calc R U . . .
O2 O 0.76770(19) 0.37062(9) 0.64240(17) 0.0214(3) Uani 1 1 d . . . . .
H2 H 0.762(2) 0.4217(16) 0.603(3) 0.032 Uiso 1 1 calc R U . . .
C2 C 0.0384(2) 0.41984(12) 0.2231(2) 0.0237(4) Uani 1 1 d . . . . .
H2A H 0.122493 0.465957 0.196520 0.028 Uiso 1 1 calc R U . . .
H2AB H -0.047608 0.448406 0.287159 0.028 Uiso 1 1 calc R U . . .
O4 O 0.38382(17) 0.33987(10) 0.98176(17) 0.0222(3) Uani 1 1 d . . . . .
H4 H 0.300(3) 0.3536(16) 0.9421(19) 0.033 Uiso 1 1 calc R U . . .
C4 C 0.2665(2) 0.38824(12) 0.4979(2) 0.0187(3) Uani 1 1 d . . . . .
O3 O 0.5198(2) 0.49463(9) 0.79947(19) 0.0308(3) Uani 1 1 d . . . . .
H3 H 0.435(4) 0.5051(4) 0.721(4) 0.046 Uiso 1 1 calc R U . . .
C3 C 0.1457(3) 0.34913(12) 0.3385(2) 0.0239(4) Uani 1 1 d . . . . .
H3A H 0.221805 0.315860 0.270506 0.029 Uiso 1 1 calc R U . . .
H3AB H 0.060524 0.306792 0.376247 0.029 Uiso 1 1 calc R U . . .
O5 O 0.2600(2) 0.47048(9) 0.52995(17) 0.0313(3) Uani 1 1 d . . . . .
H5 H 0.384(4) 0.2886(19) 1.016(4) 0.052(8) Uiso 1 1 d . . . . .
O7 O 0.01879(17) 0.36741(9) -0.06914(16) 0.0264(3) Uani 1 1 d . . . . .
H7 H 0.524(4) 0.532(2) 0.871(4) 0.070(10) Uiso 1 1 d . . . . .
O6 O 0.36957(17) 0.33277(8) 0.59383(15) 0.0229(3) Uani 1 1 d . . . . .
H6 H 0.674(4) 0.1947(18) 0.749(4) 0.046(8) Uiso 1 1 d . . . . .
O8 O -0.23775(16) 0.37165(9) 0.04229(15) 0.0244(3) Uani 1 1 d . . . . .
H8 H 0.853(3) 0.3667(15) 0.708(3) 0.028(6) Uiso 1 1 d . . . . .

loop_
_atom_site_aniso_label
_atom_site_aniso_U_11
_atom_site_aniso_U_22
_atom_site_aniso_U_33
_atom_site_aniso_U_23
_atom_site_aniso_U_13
_atom_site_aniso_U_12
Co1 0.01527(12) 0.01968(13) 0.01229(12) -0.00120(8) -0.00158(8) 0.00078(8)
C1 0.0161(8) 0.0182(7) 0.0162(7) 0.0024(6) -0.0041(6) 0.0014(6)
O1 0.0366(8) 0.0244(7) 0.0157(6) 0.0004(5) 0.0015(6) 0.0080(6)
O2 0.0221(7) 0.0230(6) 0.0177(6) 0.0005(5) -0.0011(5) -0.0011(5)
C2 0.0224(8) 0.0248(8) 0.0203(8) -0.0026(7) -0.0072(6) 0.0008(7)
O4 0.0146(6) 0.0291(7) 0.0223(6) 0.0043(5) 0.0010(5) 0.0006(5)
C4 0.0169(8) 0.0247(8) 0.0130(7) 0.0005(6) -0.0015(6) -0.0011(6)
O3 0.0380(8) 0.0222(7) 0.0270(7) -0.0062(6) -0.0088(6) 0.0042(6)
C3 0.0266(9) 0.0237(8) 0.0176(8) -0.0009(6) -0.0075(7) -0.0004(7)
O5 0.0399(8) 0.0236(6) 0.0242(7) -0.0019(5) -0.0123(6) 0.0035(6)
O7 0.0167(6) 0.0411(8) 0.0201(6) -0.0024(5) -0.0004(5) 0.0037(5)
O6 0.0241(6) 0.0240(6) 0.0167(6) -0.0014(5) -0.0080(5) 0.0024(5)
O8 0.0157(6) 0.0415(7) 0.0146(6) -0.0025(5) -0.0018(5) -0.0050(5)

loop_
_atom_type_symbol
_atom_type_description
_atom_type_scat_dispersion_real
_atom_type_scat_dispersion_imag
_atom_type_scat_source
C C 0.0033 0.0016 'International Tables Vol C Tables 4.2.6.8 and 6.1.1.4'
H H 0.0000 0.0000 'International Tables Vol C Tables 4.2.6.8 and 6.1.1.4'
Co Co 0.3494 0.9721 'International Tables Vol C Tables 4.2.6.8 and 6.1.1.4'
O O 0.0106 0.0060 'International Tables Vol C Tables 4.2.6.8 and 6.1.1.4'

loop_
_geom_angle_atom_site_label_1
_geom_angle_atom_site_label_2
_geom_angle_atom_site_label_3
_geom_angle
_geom_angle_site_symmetry_1
_geom_angle_site_symmetry_3
_geom_angle_publ_flag
O4 Co1 O6 92.21(5) . . ?
O4 Co1 O3 90.34(6) . . ?
O6 Co1 O3 91.25(5) . . ?
O4 Co1 O8 84.21(5) . 1_656 ?
O6 Co1 O8 175.76(5) . 1_656 ?
O3 Co1 O8 91.04(5) . 1_656 ?
O4 Co1 O1 92.38(6) . . ?
O6 Co1 O1 89.57(5) . . ?
O3 Co1 O1 177.13(6) . . ?
O8 Co1 O1 88.31(5) 1_656 . ?
O4 Co1 O2 178.73(5) . . ?
O6 Co1 O2 88.93(5) . . ?
O3 Co1 O2 90.18(6) . . ?
O8 Co1 O2 94.62(5) 1_656 . ?
O1 Co1 O2 87.09(5) . . ?
O7 C1 O8 123.43(15) . . ?
O7 C1 C2 118.81(15) . . ?
O8 C1 C2 117.72(15) . . ?
Co1 O1 H1 109.5 . . ?
Co1 O1 H6 121(2) . . ?
H1 O1 H6 115.0 . . ?
Co1 O2 H2 109.5 . . ?
Co1 O2 H8 99.0(19) . . ?
H2 O2 H8 108.3 . . ?
C3 C2 C1 113.84(15) . . ?
C3 C2 H2A 108.8 . . ?
C1 C2 H2A 108.8 . . ?
C3 C2 H2AB 108.8 . . ?
C1 C2 H2AB 108.8 . . ?
H2A C2 H2AB 107.7 . . ?
Co1 O4 H4 109.5 . . ?
Co1 O4 H5 110.4(19) . . ?
H4 O4 H5 112.9 . . ?
O5 C4 O6 123.61(15) . . ?
O5 C4 C3 119.98(15) . . ?
O6 C4 C3 116.41(15) . . ?
Co1 O3 H3 109.5 . . ?
Co1 O3 H7 133(2) . . ?
H3 O3 H7 109.4 . . ?
C2 C3 C4 113.48(14) . . ?
C2 C3 H3A 108.9 . . ?
C4 C3 H3A 108.9 . . ?
C2 C3 H3AB 108.9 . . ?
C4 C3 H3AB 108.9 . . ?
H3A C3 H3AB 107.7 . . ?
C4 O6 Co1 130.32(11) . . ?
C1 O8 Co1 126.72(11) . 1_454 ?

loop_
_geom_bond_atom_site_label_1
_geom_bond_atom_site_label_2
_geom_bond_distance
_geom_bond_site_symmetry_2
_geom_bond_publ_flag
Co1 O4 2.0791(12) . ?
Co1 O6 2.0887(12) . ?
Co1 O3 2.0955(14) . ?
Co1 O8 2.1009(12) 1_656 ?
Co1 O1 2.1038(13) . ?
Co1 O2 2.1404(13) . ?
C1 O7 1.249(2) . ?
C1 O8 1.270(2) . ?
C1 C2 1.515(2) . ?
O1 H1 0.73(3) . ?
O1 H6 0.75(3) . ?
O2 H2 0.82(2) . ?
O2 H8 0.74(3) . ?
C2 C3 1.514(2) . ?
C2 H2A 0.9700 . ?
C2 H2AB 0.9700 . ?
O4 H4 0.67(3) . ?
O4 H5 0.81(3) . ?
C4 O5 1.246(2) . ?
C4 O6 1.274(2) . ?
C4 C3 1.516(2) . ?
O3 H3 0.81(3) . ?
O3 H7 0.79(3) . ?
C3 H3A 0.9700 . ?
C3 H3AB 0.9700 . ?
